data_7040690
loop_
_publ_author_name
'Rota Martir, Diego'
'Hedley, Gordon J.'
'Cordes, David B.'
'Slawin, Alexandra M. Z.'
'Escudero, Daniel'
'Jacquemin, Denis'
'Kosikova, Tamara'
'Philp, Douglas'
'Dawson, Daniel M.'
'Ashbrook, Sharon E.'
'Samuel, Ifor D. W.'
'Zysman-Colman, Eli'

_publ_section_title
;
 Exploring the self-assembly and energy transfer of dynamic supramolecular
 iridium-porphyrin systems.
;
_journal_issue 43
_journal_name_full 'Dalton transactions (Cambridge, England : 2003)'
_journal_page_first 17195
_journal_page_last 17205
_journal_paper_doi 10.1039/c6dt02619b
_journal_volume 45
_journal_year 2016
_chemical_formula_moiety 'C58 H60 Ir N4, F6 P'
_chemical_formula_sum 'C58 H60 F6 Ir N4 P'
_chemical_formula_weight 1150.32
_space_group_crystal_system monoclinic
_space_group_IT_number 15
_space_group_name_Hall '-I 2ya'
_space_group_name_H-M_alt 'I 1 2/a 1'
_symmetry_space_group_name_Hall '-I 2ya'
_symmetry_space_group_name_H-M 'I 1 2/a 1'
_atom_sites_solution_hydrogens geom
_atom_sites_solution_primary direct
_atom_sites_solution_secondary difmap
_audit_creation_date 2015-12-16
_audit_creation_method 'by CrystalStructure 4.1'
_audit_update_record
;
2016-04-07 deposited with the CCDC.
2016-09-22 downloaded from the CCDC.
;
_cell_angle_alpha 90.0000
_cell_angle_beta 103.078(6)
_cell_angle_gamma 90.0000
_cell_formula_units_Z 4
_cell_length_a 11.8361(13)
_cell_length_b 19.8984(18)
_cell_length_c 22.685(3)
_cell_measurement_reflns_used 8418
_cell_measurement_temperature 173
_cell_measurement_theta_max 25.40
_cell_measurement_theta_min 1.80
_cell_volume 5204.2(10)
_computing_cell_refinement 'CrystalClear-SM Expert 2.1 b45'
_computing_data_collection 'CrystalClear-SM Expert 2.1 b45 (Rigaku, 2015)'
_computing_data_reduction 'CrystalClear-SM Expert 2.1 b45'
_computing_molecular_graphics 'CrystalStructure 4.1'
_computing_publication_material 'CrystalStructure 4.1 (Rigaku, 2014)'
_computing_structure_refinement 'SHELXL2013 (Sheldrick, 2008)'
_computing_structure_solution 'DIRDIF99-PATTY (Gould, et al., 1999)'
_diffrn_ambient_temperature 173
_diffrn_detector_area_resol_mean 5.814
_diffrn_measured_fraction_theta_full 0.990
_diffrn_measured_fraction_theta_max 0.989
_diffrn_measurement_device_type 'Rigaku XtaLAB P200'
_diffrn_measurement_method \w
_diffrn_radiation_type 'Mo K\a'
_diffrn_radiation_wavelength 0.71075
_diffrn_reflns_av_R_equivalents 0.0228
_diffrn_reflns_Laue_measured_fraction_full 0.990
_diffrn_reflns_Laue_measured_fraction_max 0.989
_diffrn_reflns_limit_h_max 14
_diffrn_reflns_limit_h_min -14
_diffrn_reflns_limit_k_max 23
_diffrn_reflns_limit_k_min -23
_diffrn_reflns_limit_l_max 27
_diffrn_reflns_limit_l_min -27
_diffrn_reflns_number 31541
_diffrn_reflns_point_group_measured_fraction_full 0.990
_diffrn_reflns_point_group_measured_fraction_max 0.989
_diffrn_reflns_theta_full 25.242
_diffrn_reflns_theta_max 25.381
_diffrn_reflns_theta_min 1.843
_diffrn_standards_number 0
_exptl_absorpt_coefficient_mu 2.667
_exptl_absorpt_correction_T_max 0.948
_exptl_absorpt_correction_T_min 0.803
_exptl_absorpt_correction_type multi-scan
_exptl_absorpt_process_details 'REQAB (Rigaku, 1998)'
_exptl_crystal_colour yellow
_exptl_crystal_density_diffrn 1.468
_exptl_crystal_density_method 'not measured'
_exptl_crystal_description platelet
_exptl_crystal_F_000 2328.00
_exptl_crystal_recrystallization_method 'Re-crystallisation from solvent'
_exptl_crystal_size_max 0.160
_exptl_crystal_size_mid 0.120
_exptl_crystal_size_min 0.020
_refine_diff_density_max 0.48
_refine_diff_density_min -0.33
_refine_ls_extinction_method none
_refine_ls_goodness_of_fit_ref 1.045
_refine_ls_hydrogen_treatment constr
_refine_ls_number_parameters 324
_refine_ls_number_reflns 4744
_refine_ls_number_restraints 0
_refine_ls_R_factor_all 0.0167
_refine_ls_R_factor_gt 0.0151
_refine_ls_shift/su_max 0.000
_refine_ls_structure_factor_coef Fsqd
_refine_ls_weighting_details 'w = 1/[\s^2^(Fo^2^)+(0.0189P)^2^+5.9178P] where P=(Fo^2^+2Fc^2^)/3'
_refine_ls_weighting_scheme calc
_refine_ls_wR_factor_gt 0.0368
_refine_ls_wR_factor_ref 0.0376
_reflns_number_gt 4554
_reflns_number_total 4744
_reflns_threshold_expression F^2^>2.0\s(F^2^)
_cod_data_source_file c6dt02619b2.cif
_cod_data_source_block 3
_cod_depositor_comments 'Adding full bibliography for 7040687--7040691.cif.'
_cod_database_code 7040690
_solvent_exptl_crystal_recrystallization_method 'Dichloromethane/diethyl ether'

loop_
_space_group_symop_operation_xyz
'x, y, z'
'-x+1/2, y, -z'
'x+1/2, y+1/2, z+1/2'
'-x+1, y+1/2, -z+1/2'
'-x, -y, -z'
'x-1/2, -y, z'
'-x+1/2, -y+1/2, -z+1/2'
'x, -y+1/2, z+1/2'

loop_
_atom_site_label
_atom_site_type_symbol
_atom_site_fract_x
_atom_site_fract_y
_atom_site_fract_z
_atom_site_U_iso_or_equiv
_atom_site_adp_type
_atom_site_occupancy
_atom_site_site_symmetry_order
_atom_site_calc_flag
_atom_site_refinement_flags_posn
_atom_site_refinement_flags_adp
_atom_site_refinement_flags_occupancy
Ir1 Ir 0.2500 0.30155(2) 0.5000 0.01862(4) Uani 1 2 d S T P
P1 P 0.7500 0.13917(4) 0.5000 0.03661(18) Uani 1 2 d S T P
F1 F 0.7946(2) 0.13941(9) 0.57067(8) 0.0894(6) Uani 1 1 d . . .
F2 F 0.62134(16) 0.13911(8) 0.50893(11) 0.0839(6) Uani 1 1 d . . .
F3 F 0.7500 0.05872(8) 0.5000 0.0425(4) Uani 1 2 d S T P
F4 F 0.7500 0.21941(10) 0.5000 0.0791(8) Uani 1 2 d S T P
N1 N 0.40789(13) 0.30776(7) 0.55928(7) 0.0212(3) Uani 1 1 d . . .
N22 N 0.20353(13) 0.21702(8) 0.54774(6) 0.0200(3) Uani 1 1 d . . .
C2 C 0.41965(16) 0.35741(9) 0.60176(8) 0.0224(4) Uani 1 1 d . . .
C3 C 0.52622(16) 0.36895(9) 0.64122(8) 0.0246(4) Uani 1 1 d . . .
H3 H 0.5332 0.4041 0.6702 0.030 Uiso 1 1 calc R U .
C4 C 0.62285(16) 0.32994(10) 0.63904(8) 0.0257(4) Uani 1 1 d . . .
C5 C 0.60679(16) 0.27858(10) 0.59612(9) 0.0277(4) Uani 1 1 d . . .
H5 H 0.6697 0.2499 0.5936 0.033 Uiso 1 1 calc R U .
C6 C 0.50087(16) 0.26935(10) 0.55758(8) 0.0255(4) Uani 1 1 d . . .
H6 H 0.4926 0.2344 0.5284 0.031 Uiso 1 1 calc R U .
C7 C 0.31236(16) 0.39540(9) 0.59986(8) 0.0234(4) Uani 1 1 d . . .
C8 C 0.21664(16) 0.37617(9) 0.55377(8) 0.0226(4) Uani 1 1 d . . .
C9 C 0.11344(16) 0.41193(10) 0.54994(9) 0.0289(4) Uani 1 1 d . . .
H9 H 0.0474 0.4009 0.5191 0.035 Uiso 1 1 calc R U .
C10 C 0.10550(18) 0.46318(11) 0.59025(10) 0.0352(5) Uani 1 1 d . . .
H10 H 0.0343 0.4866 0.5867 0.042 Uiso 1 1 calc R U .
C11 C 0.20052(18) 0.48058(11) 0.63577(10) 0.0362(5) Uani 1 1 d . . .
H11 H 0.1942 0.5153 0.6636 0.043 Uiso 1 1 calc R U .
C12 C 0.30453(17) 0.44708(10) 0.64039(9) 0.0308(4) Uani 1 1 d . . .
H12 H 0.3704 0.4592 0.6710 0.037 Uiso 1 1 calc R U .
C13 C 0.73908(16) 0.34052(10) 0.67993(9) 0.0296(4) Uani 1 1 d . . .
C14 C 0.83566(18) 0.35104(12) 0.65439(11) 0.0388(5) Uani 1 1 d . . .
C15 C 0.94565(19) 0.35369(13) 0.69282(12) 0.0479(6) Uani 1 1 d . . .
H15 H 1.0110 0.3610 0.6759 0.057 Uiso 1 1 calc R U .
C16 C 0.9626(2) 0.34607(12) 0.75478(13) 0.0491(6) Uani 1 1 d . . .
C17 C 0.8665(2) 0.33910(11) 0.77923(11) 0.0421(6) Uani 1 1 d . . .
H17 H 0.8771 0.3361 0.8219 0.051 Uiso 1 1 calc R U .
C18 C 0.75395(18) 0.33639(10) 0.74306(10) 0.0315(5) Uani 1 1 d . . .
C19 C 0.8238(2) 0.36154(15) 0.58732(12) 0.0536(7) Uani 1 1 d . . .
H19A H 0.8228 0.3179 0.5673 0.064 Uiso 1 1 calc R U .
H19B H 0.8896 0.3881 0.5807 0.064 Uiso 1 1 calc R U .
H19C H 0.7514 0.3855 0.5705 0.064 Uiso 1 1 calc R U .
C20 C 1.0832(2) 0.34277(17) 0.79544(16) 0.0766(10) Uani 1 1 d . . .
H20A H 1.1397 0.3603 0.7737 0.092 Uiso 1 1 calc R U .
H20B H 1.1023 0.2960 0.8071 0.092 Uiso 1 1 calc R U .
H20C H 1.0857 0.3698 0.8318 0.092 Uiso 1 1 calc R U .
C21 C 0.6544(2) 0.32747(12) 0.77326(10) 0.0379(5) Uani 1 1 d . . .
H21A H 0.6142 0.3705 0.7737 0.045 Uiso 1 1 calc R U .
H21B H 0.6837 0.3119 0.8149 0.045 Uiso 1 1 calc R U .
H21C H 0.6002 0.2942 0.7509 0.045 Uiso 1 1 calc R U .
C23 C 0.22334(15) 0.15518(9) 0.52673(8) 0.0200(4) Uani 1 1 d . . .
C24 C 0.19480(15) 0.09733(9) 0.55365(8) 0.0230(4) Uani 1 1 d . . .
H24 H 0.2105 0.0549 0.5381 0.028 Uiso 1 1 calc R U .
C25 C 0.14337(15) 0.09979(10) 0.60325(8) 0.0228(4) Uani 1 1 d . . .
C26 C 0.12150(16) 0.16383(10) 0.62280(8) 0.0262(4) Uani 1 1 d . . .
H26 H 0.0847 0.1687 0.6557 0.031 Uiso 1 1 calc R U .
C27 C 0.15273(16) 0.22012(10) 0.59490(8) 0.0246(4) Uani 1 1 d . . .
H27 H 0.1376 0.2631 0.6097 0.030 Uiso 1 1 calc R U .
C28 C 0.11615(17) 0.03511(10) 0.63324(9) 0.0277(4) Uani 1 1 d . . .
C29 C 0.0326(2) -0.00789(11) 0.58640(10) 0.0377(5) Uani 1 1 d . . .
H29A H 0.0688 -0.0187 0.5528 0.045 Uiso 1 1 calc R U .
H29B H -0.0393 0.0172 0.5711 0.045 Uiso 1 1 calc R U .
H29C H 0.0149 -0.0496 0.6055 0.045 Uiso 1 1 calc R U .
C30 C 0.2291(2) -0.00379(12) 0.65622(11) 0.0417(5) Uani 1 1 d . . .
H30A H 0.2826 0.0235 0.6861 0.050 Uiso 1 1 calc R U .
H30B H 0.2647 -0.0139 0.6222 0.050 Uiso 1 1 calc R U .
H30C H 0.2124 -0.0459 0.6750 0.050 Uiso 1 1 calc R U .
C31 C 0.0596(2) 0.04877(12) 0.68615(11) 0.0443(6) Uani 1 1 d . . .
H31A H -0.0147 0.0716 0.6714 0.053 Uiso 1 1 calc R U .
H31B H 0.1108 0.0773 0.7159 0.053 Uiso 1 1 calc R U .
H31C H 0.0466 0.0061 0.7052 0.053 Uiso 1 1 calc R U .

loop_
_atom_site_aniso_label
_atom_site_aniso_U_11
_atom_site_aniso_U_22
_atom_site_aniso_U_33
_atom_site_aniso_U_23
_atom_site_aniso_U_13
_atom_site_aniso_U_12
Ir1 0.01613(5) 0.01717(6) 0.02158(6) 0.000 0.00221(4) 0.000
P1 0.0505(5) 0.0238(4) 0.0418(4) 0.000 0.0235(4) 0.000
F1 0.153(2) 0.0665(11) 0.0445(9) -0.0104(8) 0.0122(11) -0.0157(12)
F2 0.0674(11) 0.0506(10) 0.1516(19) 0.0088(11) 0.0624(12) 0.0148(8)
F3 0.0504(11) 0.0229(9) 0.0592(12) 0.000 0.0227(9) 0.000
F4 0.140(2) 0.0243(10) 0.0980(19) 0.000 0.0796(18) 0.000
N1 0.0191(7) 0.0198(8) 0.0240(8) -0.0010(6) 0.0035(6) 0.0006(6)
N22 0.0187(7) 0.0203(8) 0.0203(7) -0.0004(6) 0.0027(6) 0.0019(6)
C2 0.0231(9) 0.0200(9) 0.0237(9) 0.0014(7) 0.0047(7) -0.0009(7)
C3 0.0248(9) 0.0222(10) 0.0257(9) -0.0027(7) 0.0032(8) -0.0016(8)
C4 0.0215(9) 0.0274(10) 0.0267(10) -0.0010(8) 0.0024(8) -0.0018(8)
C5 0.0210(9) 0.0292(10) 0.0316(10) -0.0033(8) 0.0033(8) 0.0060(8)
C6 0.0232(9) 0.0244(10) 0.0276(10) -0.0045(8) 0.0031(8) 0.0029(8)
C7 0.0225(9) 0.0199(9) 0.0280(9) -0.0002(7) 0.0064(7) 0.0012(8)
C8 0.0221(9) 0.0181(9) 0.0280(9) 0.0022(7) 0.0066(7) 0.0001(7)
C9 0.0211(9) 0.0254(10) 0.0392(11) -0.0015(8) 0.0050(8) 0.0011(8)
C10 0.0258(10) 0.0291(11) 0.0519(13) -0.0067(10) 0.0111(9) 0.0051(9)
C11 0.0348(11) 0.0293(11) 0.0454(13) -0.0134(9) 0.0109(10) 0.0028(9)
C12 0.0287(10) 0.0275(11) 0.0344(11) -0.0070(8) 0.0033(8) 0.0002(9)
C13 0.0220(10) 0.0257(10) 0.0373(11) -0.0072(8) -0.0013(8) 0.0016(8)
C14 0.0262(11) 0.0374(12) 0.0505(13) -0.0101(10) 0.0040(9) -0.0050(9)
C15 0.0245(11) 0.0469(14) 0.0696(17) -0.0144(13) 0.0048(11) -0.0060(10)
C16 0.0287(12) 0.0382(13) 0.0691(18) -0.0155(12) -0.0123(11) 0.0000(10)
C17 0.0415(13) 0.0300(12) 0.0440(13) -0.0116(10) -0.0130(10) 0.0055(10)
C18 0.0317(11) 0.0209(10) 0.0366(11) -0.0094(8) -0.0036(9) 0.0052(8)
C19 0.0373(13) 0.0709(18) 0.0557(16) -0.0104(13) 0.0173(12) -0.0172(13)
C20 0.0375(15) 0.074(2) 0.099(2) -0.0170(18) -0.0259(15) 0.0007(15)
C21 0.0420(12) 0.0362(12) 0.0324(11) -0.0077(9) 0.0023(9) 0.0104(10)
C23 0.0173(8) 0.0224(10) 0.0195(9) 0.0002(7) 0.0024(7) 0.0024(7)
C24 0.0242(9) 0.0210(9) 0.0246(9) -0.0012(7) 0.0072(7) 0.0010(8)
C25 0.0194(8) 0.0263(10) 0.0229(9) 0.0019(8) 0.0050(7) 0.0001(8)
C26 0.0262(10) 0.0305(11) 0.0241(9) 0.0003(8) 0.0103(8) 0.0039(8)
C27 0.0252(9) 0.0234(9) 0.0258(9) -0.0018(8) 0.0069(8) 0.0044(8)
C28 0.0315(10) 0.0260(10) 0.0286(10) 0.0042(8) 0.0130(8) -0.0010(8)
C29 0.0426(12) 0.0343(12) 0.0387(12) 0.0016(9) 0.0143(10) -0.0098(10)
C30 0.0403(12) 0.0350(12) 0.0499(14) 0.0178(10) 0.0108(10) 0.0044(10)
C31 0.0652(16) 0.0369(13) 0.0407(13) 0.0010(10) 0.0327(12) -0.0056(12)

loop_
_atom_type_symbol
_atom_type_description
_atom_type_scat_dispersion_real
_atom_type_scat_dispersion_imag
_atom_type_scat_source
C C 0.0033 0.0016
;
International Tables for Crystallography
(Vol. C, Tables 4.2.6.8 and 6.1.1.4)
;
H H 0.0000 0.0000
;
International Tables for Crystallography
(Vol. C, Table 6.1.1.4)
;
F F 0.0171 0.0103
;
International Tables for Crystallography
(Vol. C, Tables 4.2.6.8 and 6.1.1.4)
;
Ir Ir -1.4442 7.9887
;
International Tables for Crystallography
(Vol. C, Tables 4.2.6.8 and 6.1.1.4)
;
N N 0.0061 0.0033
;
International Tables for Crystallography
(Vol. C, Tables 4.2.6.8 and 6.1.1.4)
;
P P 0.1023 0.0942
;
International Tables for Crystallography
(Vol. C, Tables 4.2.6.8 and 6.1.1.4)
;

loop_
_geom_angle_atom_site_label_1
_geom_angle_atom_site_label_2
_geom_angle_atom_site_label_3
_geom_angle
_geom_angle_site_symmetry_1
_geom_angle_site_symmetry_3
C8 Ir1 C8 85.16(10) . 2_556
C8 Ir1 N1 80.36(7) . .
C8 Ir1 N1 94.50(7) 2_556 .
C8 Ir1 N1 94.50(7) . 2_556
C8 Ir1 N1 80.36(7) 2_556 2_556
N1 Ir1 N1 173.07(8) . 2_556
C8 Ir1 N22 173.40(6) . 2_556
C8 Ir1 N22 99.49(7) 2_556 2_556
N1 Ir1 N22 94.54(6) . 2_556
N1 Ir1 N22 90.92(6) 2_556 2_556
C8 Ir1 N22 99.49(7) . .
C8 Ir1 N22 173.40(6) 2_556 .
N1 Ir1 N22 90.92(6) . .
N1 Ir1 N22 94.54(6) 2_556 .
N22 Ir1 N22 76.29(8) 2_556 .
F1 P1 F1 179.66(15) . 2_656
F1 P1 F2 91.11(12) . 2_656
F1 P1 F2 88.89(12) 2_656 2_656
F1 P1 F2 88.88(12) . .
F1 P1 F2 91.12(12) 2_656 .
F2 P1 F2 179.90(13) 2_656 .
F1 P1 F4 89.83(7) . .
F1 P1 F4 89.83(7) 2_656 .
F2 P1 F4 90.05(7) 2_656 .
F2 P1 F4 90.05(7) . .
F1 P1 F3 90.17(7) . .
F1 P1 F3 90.17(7) 2_656 .
F2 P1 F3 89.95(7) 2_656 .
F2 P1 F3 89.95(7) . .
F4 P1 F3 180.0 . .
C6 N1 C2 118.50(16) . .
C6 N1 Ir1 125.30(12) . .
C2 N1 Ir1 116.12(12) . .
C27 N22 C23 117.73(16) . .
C27 N22 Ir1 125.48(12) . .
C23 N22 Ir1 116.74(11) . .
N1 C2 C3 120.44(17) . .
N1 C2 C7 113.71(16) . .
C3 C2 C7 125.85(17) . .
C2 C3 C4 121.19(17) . .
C2 C3 H3 119.4 . .
C4 C3 H3 119.4 . .
C3 C4 C5 116.75(17) . .
C3 C4 C13 123.32(17) . .
C5 C4 C13 119.93(17) . .
C6 C5 C4 120.31(18) . .
C6 C5 H5 119.8 . .
C4 C5 H5 119.8 . .
N1 C6 C5 122.78(17) . .
N1 C6 H6 118.6 . .
C5 C6 H6 118.6 . .
C12 C7 C8 121.75(17) . .
C12 C7 C2 123.03(17) . .
C8 C7 C2 115.22(16) . .
C9 C8 C7 116.86(17) . .
C9 C8 Ir1 128.65(14) . .
C7 C8 Ir1 114.45(13) . .
C10 C9 C8 121.42(19) . .
C10 C9 H9 119.3 . .
C8 C9 H9 119.3 . .
C9 C10 C11 120.63(19) . .
C9 C10 H10 119.7 . .
C11 C10 H10 119.7 . .
C12 C11 C10 119.59(19) . .
C12 C11 H11 120.2 . .
C10 C11 H11 120.2 . .
C11 C12 C7 119.72(19) . .
C11 C12 H12 120.1 . .
C7 C12 H12 120.1 . .
C18 C13 C14 120.10(19) . .
C18 C13 C4 120.76(18) . .
C14 C13 C4 119.05(19) . .
C15 C14 C13 118.6(2) . .
C15 C14 C19 119.0(2) . .
C13 C14 C19 122.40(19) . .
C16 C15 C14 122.1(2) . .
C16 C15 H15 118.9 . .
C14 C15 H15 118.9 . .
C17 C16 C15 118.4(2) . .
C17 C16 C20 120.0(3) . .
C15 C16 C20 121.6(3) . .
C16 C17 C18 122.0(2) . .
C16 C17 H17 119.0 . .
C18 C17 H17 119.0 . .
C17 C18 C13 118.6(2) . .
C17 C18 C21 118.6(2) . .
C13 C18 C21 122.79(18) . .
C14 C19 H19A 109.5 . .
C14 C19 H19B 109.5 . .
H19A C19 H19B 109.5 . .
C14 C19 H19C 109.5 . .
H19A C19 H19C 109.5 . .
H19B C19 H19C 109.5 . .
C16 C20 H20A 109.5 . .
C16 C20 H20B 109.5 . .
H20A C20 H20B 109.5 . .
C16 C20 H20C 109.5 . .
H20A C20 H20C 109.5 . .
H20B C20 H20C 109.5 . .
C18 C21 H21A 109.5 . .
C18 C21 H21B 109.5 . .
H21A C21 H21B 109.5 . .
C18 C21 H21C 109.5 . .
H21A C21 H21C 109.5 . .
H21B C21 H21C 109.5 . .
N22 C23 C24 121.40(16) . .
N22 C23 C23 115.11(10) . 2_556
C24 C23 C23 123.49(10) . 2_556
C23 C24 C25 121.48(17) . .
C23 C24 H24 119.3 . .
C25 C24 H24 119.3 . .
C26 C25 C24 115.80(17) . .
C26 C25 C28 123.87(16) . .
C24 C25 C28 120.32(17) . .
C27 C26 C25 120.61(17) . .
C27 C26 H26 119.7 . .
C25 C26 H26 119.7 . .
N22 C27 C26 122.96(18) . .
N22 C27 H27 118.5 . .
C26 C27 H27 118.5 . .
C25 C28 C31 112.06(17) . .
C25 C28 C30 108.82(16) . .
C31 C28 C30 109.09(18) . .
C25 C28 C29 109.24(16) . .
C31 C28 C29 108.35(17) . .
C30 C28 C29 109.26(18) . .
C28 C29 H29A 109.5 . .
C28 C29 H29B 109.5 . .
H29A C29 H29B 109.5 . .
C28 C29 H29C 109.5 . .
H29A C29 H29C 109.5 . .
H29B C29 H29C 109.5 . .
C28 C30 H30A 109.5 . .
C28 C30 H30B 109.5 . .
H30A C30 H30B 109.5 . .
C28 C30 H30C 109.5 . .
H30A C30 H30C 109.5 . .
H30B C30 H30C 109.5 . .
C28 C31 H31A 109.5 . .
C28 C31 H31B 109.5 . .
H31A C31 H31B 109.5 . .
C28 C31 H31C 109.5 . .
H31A C31 H31C 109.5 . .
H31B C31 H31C 109.5 . .

loop_
_geom_bond_atom_site_label_1
_geom_bond_atom_site_label_2
_geom_bond_distance
_geom_bond_site_symmetry_2
Ir1 C8 2.0166(18) .
Ir1 C8 2.0166(18) 2_556
Ir1 N1 2.0442(15) .
Ir1 N1 2.0442(15) 2_556
Ir1 N22 2.1387(15) 2_556
Ir1 N22 2.1387(15) .
P1 F1 1.5703(17) .
P1 F1 1.5703(17) 2_656
P1 F2 1.5810(16) 2_656
P1 F2 1.5810(16) .
P1 F4 1.597(2) .
P1 F3 1.6009(18) .
N1 C6 1.348(2) .
N1 C2 1.365(2) .
N22 C27 1.342(2) .
N22 C23 1.359(2) .
C2 C3 1.391(3) .
C2 C7 1.470(3) .
C3 C4 1.392(3) .
C3 H3 0.9500 .
C4 C5 1.395(3) .
C4 C13 1.490(3) .
C5 C6 1.369(3) .
C5 H5 0.9500 .
C6 H6 0.9500 .
C7 C12 1.396(3) .
C7 C8 1.410(3) .
C8 C9 1.399(3) .
C9 C10 1.387(3) .
C9 H9 0.9500 .
C10 C11 1.388(3) .
C10 H10 0.9500 .
C11 C12 1.383(3) .
C11 H11 0.9500 .
C12 H12 0.9500 .
C13 C18 1.405(3) .
C13 C14 1.409(3) .
C14 C15 1.394(3) .
C14 C19 1.511(3) .
C15 C16 1.383(4) .
C15 H15 0.9500 .
C16 C17 1.381(4) .
C16 C20 1.516(3) .
C17 C18 1.399(3) .
C17 H17 0.9500 .
C18 C21 1.502(3) .
C19 H19A 0.9800 .
C19 H19B 0.9800 .
C19 H19C 0.9800 .
C20 H20A 0.9800 .
C20 H20B 0.9800 .
C20 H20C 0.9800 .
C21 H21A 0.9800 .
C21 H21B 0.9800 .
C21 H21C 0.9800 .
C23 C24 1.381(3) .
C23 C23 1.488(3) 2_556
C24 C25 1.396(2) .
C24 H24 0.9500 .
C25 C26 1.393(3) .
C25 C28 1.524(3) .
C26 C27 1.378(3) .
C26 H26 0.9500 .
C27 H27 0.9500 .
C28 C31 1.525(3) .
C28 C30 1.531(3) .
C28 C29 1.538(3) .
C29 H29A 0.9800 .
C29 H29B 0.9800 .
C29 H29C 0.9800 .
C30 H30A 0.9800 .
C30 H30B 0.9800 .
C30 H30C 0.9800 .
C31 H31A 0.9800 .
C31 H31B 0.9800 .
C31 H31C 0.9800 .

loop_
_geom_torsion_atom_site_label_1
_geom_torsion_atom_site_label_2
_geom_torsion_atom_site_label_3
_geom_torsion_atom_site_label_4
_geom_torsion
_geom_torsion_site_symmetry_1
_geom_torsion_site_symmetry_4
C6 N1 C2 C3 1.6(3) . .
Ir1 N1 C2 C3 -175.18(13) . .
C6 N1 C2 C7 -179.25(16) . .
Ir1 N1 C2 C7 3.9(2) . .
N1 C2 C3 C4 -0.8(3) . .
C7 C2 C3 C4 -179.81(18) . .
C2 C3 C4 C5 -0.8(3) . .
C2 C3 C4 C13 179.55(18) . .
C3 C4 C5 C6 1.7(3) . .
C13 C4 C5 C6 -178.71(19) . .
C2 N1 C6 C5 -0.8(3) . .
Ir1 N1 C6 C5 175.69(15) . .
C4 C5 C6 N1 -0.9(3) . .
N1 C2 C7 C12 178.20(17) . .
C3 C2 C7 C12 -2.8(3) . .
N1 C2 C7 C8 -2.0(2) . .
C3 C2 C7 C8 177.09(18) . .
C12 C7 C8 C9 0.8(3) . .
C2 C7 C8 C9 -179.03(17) . .
C12 C7 C8 Ir1 178.92(15) . .
C2 C7 C8 Ir1 -0.9(2) . .
C7 C8 C9 C10 -1.0(3) . .
Ir1 C8 C9 C10 -178.74(16) . .
C8 C9 C10 C11 0.1(3) . .
C9 C10 C11 C12 0.9(3) . .
C10 C11 C12 C7 -1.1(3) . .
C8 C7 C12 C11 0.2(3) . .
C2 C7 C12 C11 180.00(19) . .
C3 C4 C13 C18 59.0(3) . .
C5 C4 C13 C18 -120.6(2) . .
C3 C4 C13 C14 -124.6(2) . .
C5 C4 C13 C14 55.8(3) . .
C18 C13 C14 C15 3.3(3) . .
C4 C13 C14 C15 -173.2(2) . .
C18 C13 C14 C19 -174.9(2) . .
C4 C13 C14 C19 8.6(3) . .
C13 C14 C15 C16 0.3(4) . .
C19 C14 C15 C16 178.5(2) . .
C14 C15 C16 C17 -3.4(4) . .
C14 C15 C16 C20 174.4(2) . .
C15 C16 C17 C18 3.1(3) . .
C20 C16 C17 C18 -174.8(2) . .
C16 C17 C18 C13 0.4(3) . .
C16 C17 C18 C21 178.9(2) . .
C14 C13 C18 C17 -3.6(3) . .
C4 C13 C18 C17 172.84(18) . .
C14 C13 C18 C21 178.0(2) . .
C4 C13 C18 C21 -5.6(3) . .
C27 N22 C23 C24 -1.5(2) . .
Ir1 N22 C23 C24 -178.96(13) . .
C27 N22 C23 C23 178.27(18) . 2_556
Ir1 N22 C23 C23 0.8(2) . 2_556
N22 C23 C24 C25 0.6(3) . .
C23 C23 C24 C25 -179.1(2) 2_556 .
C23 C24 C25 C26 1.0(3) . .
C23 C24 C25 C28 -178.15(16) . .
C24 C25 C26 C27 -1.7(3) . .
C28 C25 C26 C27 177.38(18) . .
C23 N22 C27 C26 0.7(3) . .
Ir1 N22 C27 C26 177.96(13) . .
C25 C26 C27 N22 0.9(3) . .
C26 C25 C28 C31 1.3(3) . .
C24 C25 C28 C31 -179.62(18) . .
C26 C25 C28 C30 -119.4(2) . .
C24 C25 C28 C30 59.7(2) . .
C26 C25 C28 C29 121.4(2) . .
C24 C25 C28 C29 -59.5(2) . .
